data_2207139
loop_
_publ_author_name
'Liu, Ming-Li'
'Dou, Jian-Min'
'Wang, Da-Qi'
'Li, Da-Cheng'

_publ_section_title
;
 2-Hydroxy-3-methoxybenzaldehyde (pyridine-2-carbonyl)hydrazone
;
_journal_coeditor_code BH6037
_journal_issue 11
_journal_name_full 'Acta Crystallographica Section E'
_journal_page_first o3876
_journal_page_last o3878
_journal_paper_doi 10.1107/S1600536805034100
_journal_volume 61
_journal_year 2005
_chemical_formula_iupac 'C14 H13 N3 O3'
_chemical_formula_moiety 'C14 H13 N3 O3'
_chemical_formula_sum 'C14 H13 N3 O3'
_chemical_formula_weight 271.27
_chemical_name_systematic
;
2-Hydroxy-3-methoxybenzaldehyde (pyridine-2-carbonyl)hydrazone
;
_space_group_IT_number 14
_symmetry_cell_setting monoclinic
_symmetry_space_group_name_Hall '-P 2ybc'
_symmetry_space_group_name_H-M 'P 1 21/c 1'
_atom_sites_solution_hydrogens geom
_atom_sites_solution_primary direct
_atom_sites_solution_secondary difmap
_audit_creation_method SHELXL97
_cell_angle_alpha 90.00
_cell_angle_beta 108.554(5)
_cell_angle_gamma 90.00
_cell_formula_units_Z 4
_cell_length_a 16.534(5)
_cell_length_b 7.538(2)
_cell_length_c 11.228(3)
_cell_measurement_reflns_used 1287
_cell_measurement_temperature 298(2)
_cell_measurement_theta_max 20.607
_cell_measurement_theta_min 2.599
_cell_volume 1326.6(6)
_computing_cell_refinement SMART
_computing_data_collection 'SMART (Siemens, 1996)'
_computing_data_reduction 'SAINT (Siemens, 1996)'
_computing_molecular_graphics 'SHELXTL (Sheldrick, 1997)'
_computing_publication_material SHELXTL
_computing_structure_refinement 'SHELXL97 (Sheldrick, 1997)'
_computing_structure_solution 'SHELXS97 (Sheldrick, 1997)'
_diffrn_ambient_temperature 298(2)
_diffrn_measured_fraction_theta_full 0.997
_diffrn_measured_fraction_theta_max 0.997
_diffrn_measurement_device_type 'Siemens SMART CCD area-detector'
_diffrn_measurement_method '\f and \w'
_diffrn_radiation_monochromator graphite
_diffrn_radiation_source 'fine-focus sealed tube'
_diffrn_radiation_type MoK\a
_diffrn_radiation_wavelength 0.71073
_diffrn_reflns_av_R_equivalents 0.0521
_diffrn_reflns_av_sigmaI/netI 0.0568
_diffrn_reflns_limit_h_max 19
_diffrn_reflns_limit_h_min -19
_diffrn_reflns_limit_k_max 8
_diffrn_reflns_limit_k_min -7
_diffrn_reflns_limit_l_max 12
_diffrn_reflns_limit_l_min -13
_diffrn_reflns_number 6656
_diffrn_reflns_theta_full 25.01
_diffrn_reflns_theta_max 25.01
_diffrn_reflns_theta_min 2.60
_diffrn_standards_decay_% 0
_diffrn_standards_interval_count 0
_diffrn_standards_interval_time 0
_diffrn_standards_number 0
_exptl_absorpt_coefficient_mu 0.098
_exptl_absorpt_correction_T_max 0.9797
_exptl_absorpt_correction_T_min 0.9590
_exptl_absorpt_correction_type multi-scan
_exptl_absorpt_process_details '(SADABS; Sheldrick, 1996)'
_exptl_crystal_colour yellow
_exptl_crystal_density_diffrn 1.358
_exptl_crystal_density_method 'not measured'
_exptl_crystal_description block
_exptl_crystal_F_000 568
_exptl_crystal_size_max 0.43
_exptl_crystal_size_mid 0.38
_exptl_crystal_size_min 0.21
_refine_diff_density_max 0.191
_refine_diff_density_min -0.162
_refine_ls_extinction_method none
_refine_ls_goodness_of_fit_ref 1.021
_refine_ls_hydrogen_treatment refall
_refine_ls_matrix_type full
_refine_ls_number_parameters 233
_refine_ls_number_reflns 2322
_refine_ls_number_restraints 1
_refine_ls_restrained_S_all 1.022
_refine_ls_R_factor_all 0.0952
_refine_ls_R_factor_gt 0.0435
_refine_ls_shift/su_max 0.000
_refine_ls_shift/su_mean 0.000
_refine_ls_structure_factor_coef Fsqd
_refine_ls_weighting_details 'calc w = 1/[\s^2^(Fo^2^)+(0.0558P)^2^+0.0418P] where P = (Fo^2^+2Fc^2^)/3'
_refine_ls_weighting_scheme calc
_refine_ls_wR_factor_gt 0.1020
_refine_ls_wR_factor_ref 0.1291
_reflns_number_gt 1261
_reflns_number_total 2322
_reflns_threshold_expression I>2\s(I)
_cod_data_source_file bh6037.cif
_cod_data_source_block I
_cod_original_cell_volume 1326.6(7)
_cod_original_sg_symbol_H-M 'P 21/c'
_cod_database_code 2207139
_cod_database_fobs_code 2207139

loop_
_symmetry_equiv_pos_as_xyz
'x, y, z'
'-x, y+1/2, -z+1/2'
'-x, -y, -z'
'x, -y-1/2, z-1/2'

loop_
_atom_site_label
_atom_site_fract_x
_atom_site_fract_y
_atom_site_fract_z
_atom_site_U_iso_or_equiv
_atom_site_adp_type
_atom_site_calc_flag
_atom_site_refinement_flags
_atom_site_occupancy
_atom_site_type_symbol
N1 0.08494(12) 0.2922(3) 0.0425(2) 0.0618(6) Uani d . 1 N
N2 0.16853(11) 0.3484(3) 0.0764(2) 0.0588(6) Uani d . 1 N
N3 -0.07752(11) 0.2193(3) -0.00313(18) 0.0589(6) Uani d . 1 N
O1 0.07793(11) 0.2321(3) -0.15842(18) 0.0806(6) Uani d . 1 O
O2 0.31227(11) 0.4202(3) 0.03536(16) 0.0708(6) Uani d D 1 O
O3 0.46664(10) 0.5484(2) 0.11839(17) 0.0736(6) Uani d . 1 O
C1 0.04442(15) 0.2396(3) -0.0761(3) 0.0571(7) Uani d . 1 C
C2 -0.04700(14) 0.1916(3) -0.0984(2) 0.0500(6) Uani d . 1 C
C3 -0.09546(19) 0.1238(4) -0.2120(3) 0.0690(8) Uani d . 1 C
C4 -0.1796(2) 0.0824(4) -0.2281(3) 0.0761(9) Uani d . 1 C
C5 -0.21181(18) 0.1107(4) -0.1332(3) 0.0680(8) Uani d . 1 C
C6 -0.15918(15) 0.1779(4) -0.0232(3) 0.0692(8) Uani d . 1 C
C7 0.20228(16) 0.3997(4) 0.1902(3) 0.0614(7) Uani d . 1 C
C8 0.28863(14) 0.4682(3) 0.2333(2) 0.0544(6) Uani d . 1 C
C9 0.33864(14) 0.4792(3) 0.1554(2) 0.0507(6) Uani d . 1 C
C10 0.42132(15) 0.5505(3) 0.2016(2) 0.0551(7) Uani d . 1 C
C11 0.4509(2) 0.6150(4) 0.3212(3) 0.0723(8) Uani d . 1 C
C12 0.4009(2) 0.6046(4) 0.3988(3) 0.0864(10) Uani d . 1 C
C13 0.3216(2) 0.5297(4) 0.3569(3) 0.0766(9) Uani d . 1 C
C14 0.55417(19) 0.5964(6) 0.1638(4) 0.0834(10) Uani d . 1 C
H1 0.0611(16) 0.291(4) 0.099(3) 0.078(10) Uiso d . 1 H
H2 -0.0698(16) 0.103(4) -0.278(3) 0.090(9) Uiso d . 1 H
H3 -0.2128(19) 0.035(4) -0.302(3) 0.097(10) Uiso d . 1 H
H4 -0.2695(17) 0.082(3) -0.140(2) 0.080(8) Uiso d . 1 H
H5 -0.1784(15) 0.196(3) 0.054(2) 0.078(8) Uiso d . 1 H
H6 0.1708(16) 0.395(4) 0.253(3) 0.092(9) Uiso d . 1 H
H7 0.2587(13) 0.383(4) 0.020(3) 0.108(11) Uiso d D 1 H
H8 0.5065(18) 0.669(4) 0.350(3) 0.094(9) Uiso d . 1 H
H9 0.4172(18) 0.650(4) 0.478(3) 0.098(11) Uiso d . 1 H
H10 0.2847(15) 0.514(3) 0.409(2) 0.070(8) Uiso d . 1 H
H11 0.5765(19) 0.567(4) 0.093(3) 0.106(12) Uiso d . 1 H
H12 0.583(2) 0.532(4) 0.244(3) 0.112(13) Uiso d . 1 H
H13 0.5596(19) 0.715(5) 0.192(3) 0.115(13) Uiso d . 1 H

loop_
_atom_site_aniso_label
_atom_site_aniso_U_11
_atom_site_aniso_U_22
_atom_site_aniso_U_33
_atom_site_aniso_U_12
_atom_site_aniso_U_13
_atom_site_aniso_U_23
N1 0.0408(12) 0.0818(17) 0.0665(16) -0.0072(11) 0.0226(12) 0.0024(13)
N2 0.0396(11) 0.0658(14) 0.0740(16) -0.0018(10) 0.0222(10) 0.0098(12)
N3 0.0467(11) 0.0773(15) 0.0556(14) -0.0083(10) 0.0203(10) -0.0055(11)
O1 0.0706(11) 0.1065(16) 0.0800(13) -0.0027(10) 0.0456(10) 0.0032(11)
O2 0.0485(11) 0.1054(15) 0.0578(12) -0.0180(10) 0.0160(9) -0.0024(10)
O3 0.0469(10) 0.0936(14) 0.0788(13) -0.0180(9) 0.0178(9) 0.0060(11)
C1 0.0498(14) 0.0595(17) 0.0685(19) 0.0033(12) 0.0278(14) 0.0115(14)
C2 0.0505(13) 0.0500(15) 0.0518(15) -0.0015(11) 0.0197(12) 0.0050(12)
C3 0.0736(19) 0.081(2) 0.0562(18) -0.0087(15) 0.0264(16) -0.0021(15)
C4 0.074(2) 0.081(2) 0.063(2) -0.0166(17) 0.0059(18) -0.0040(17)
C5 0.0501(16) 0.081(2) 0.070(2) -0.0109(14) 0.0152(16) 0.0030(16)
C6 0.0477(15) 0.097(2) 0.0649(19) -0.0153(15) 0.0214(15) -0.0072(17)
C7 0.0531(16) 0.0686(18) 0.0664(19) 0.0032(13) 0.0244(15) 0.0060(15)
C8 0.0464(14) 0.0563(16) 0.0599(17) 0.0097(12) 0.0160(12) 0.0033(13)
C9 0.0440(13) 0.0510(15) 0.0529(16) 0.0008(11) 0.0093(12) 0.0075(12)
C10 0.0479(14) 0.0505(16) 0.0610(17) -0.0001(12) 0.0090(13) 0.0053(13)
C11 0.0586(18) 0.0639(19) 0.084(2) -0.0033(15) 0.0085(18) -0.0108(16)
C12 0.077(2) 0.098(3) 0.072(2) 0.0113(19) 0.0064(19) -0.0287(19)
C13 0.071(2) 0.095(2) 0.067(2) 0.0160(18) 0.0264(18) -0.0045(17)
C14 0.0466(17) 0.088(3) 0.111(3) -0.0213(17) 0.0182(19) -0.018(3)

loop_
_atom_type_symbol
_atom_type_description
_atom_type_scat_dispersion_real
_atom_type_scat_dispersion_imag
_atom_type_scat_source
C C 0.0033 0.0016 'International Tables Vol C Tables 4.2.6.8 and 6.1.1.4'
H H 0.0000 0.0000 'International Tables Vol C Tables 4.2.6.8 and 6.1.1.4'
O O 0.0106 0.0060 'International Tables Vol C Tables 4.2.6.8 and 6.1.1.4'
N N 0.0061 0.0033 'International Tables Vol C Tables 4.2.6.8 and 6.1.1.4'

loop_
_geom_angle_atom_site_label_1
_geom_angle_atom_site_label_2
_geom_angle_atom_site_label_3
_geom_angle
_geom_angle_publ_flag
C1 N1 N2 120.3(2) y
C1 N1 H1 122.1(18) ?
N2 N1 H1 117.6(18) ?
C7 N2 N1 116.7(2) y
C6 N3 C2 116.6(2) ?
C9 O2 H7 106(2) ?
C10 O3 C14 117.9(3) y
O1 C1 N1 124.0(2) y
O1 C1 C2 122.7(3) y
N1 C1 C2 113.3(2) y
N3 C2 C3 123.0(2) ?
N3 C2 C1 116.5(2) ?
C3 C2 C1 120.4(2) ?
C2 C3 C4 118.2(3) ?
C2 C3 H2 119.9(16) ?
C4 C3 H2 121.8(16) ?
C5 C4 C3 119.7(3) ?
C5 C4 H3 120.3(19) ?
C3 C4 H3 120.0(19) ?
C4 C5 C6 118.4(3) ?
C4 C5 H4 122.5(15) ?
C6 C5 H4 119.1(15) ?
N3 C6 C5 124.1(3) ?
N3 C6 H5 113.4(13) ?
C5 C6 H5 122.4(13) ?
N2 C7 C8 120.7(3) ?
N2 C7 H6 122.2(15) ?
C8 C7 H6 117.1(15) ?
C9 C8 C13 119.0(2) ?
C9 C8 C7 122.3(2) ?
C13 C8 C7 118.7(3) ?
O2 C9 C8 122.8(2) ?
O2 C9 C10 117.4(2) ?
C8 C9 C10 119.8(2) ?
C11 C10 O3 124.9(2) ?
C11 C10 C9 120.1(3) ?
O3 C10 C9 115.0(2) ?
C10 C11 C12 120.1(3) ?
C10 C11 H8 119.0(18) ?
C12 C11 H8 120.9(17) ?
C13 C12 C11 120.5(3) ?
C13 C12 H9 116.5(19) ?
C11 C12 H9 122.9(19) ?
C12 C13 C8 120.5(3) ?
C12 C13 H10 124.0(14) ?
C8 C13 H10 115.6(14) ?
O3 C14 H11 104.4(18) ?
O3 C14 H12 110.0(18) ?
H11 C14 H12 114(3) ?
O3 C14 H13 109.9(19) ?
H11 C14 H13 117(3) ?
H12 C14 H13 101(3) ?

loop_
_geom_bond_atom_site_label_1
_geom_bond_atom_site_label_2
_geom_bond_distance
_geom_bond_publ_flag
N1 C1 1.345(3) y
N1 N2 1.378(3) y
N1 H1 0.84(3) ?
N2 C7 1.281(3) y
N3 C6 1.333(3) n
N3 C2 1.336(3) n
O1 C1 1.221(3) y
O2 C9 1.353(3) y
O2 H7 0.894(18) ?
O3 C10 1.371(3) y
O3 C14 1.420(3) y
C1 C2 1.496(3) ?
C2 C3 1.371(3) ?
C3 C4 1.380(4) ?
C3 H2 0.98(3) ?
C4 C5 1.351(4) ?
C4 H3 0.91(3) ?
C5 C6 1.362(4) ?
C5 H4 0.96(3) ?
C6 H5 1.02(3) ?
C7 C8 1.449(3) ?
C7 H6 1.00(3) ?
C8 C9 1.384(3) ?
C8 C13 1.399(4) ?
C9 C10 1.405(3) ?
C10 C11 1.365(4) ?
C11 C12 1.381(4) ?
C11 H8 0.96(3) ?
C12 C13 1.366(4) ?
C12 H9 0.91(3) ?
C13 H10 0.98(3) ?
C14 H11 1.00(3) ?
C14 H12 1.00(3) ?
C14 H13 0.94(4) ?

loop_
_geom_hbond_atom_site_label_D
_geom_hbond_atom_site_label_H
_geom_hbond_atom_site_label_A
_geom_hbond_site_symmetry_A
_geom_hbond_distance_DH
_geom_hbond_distance_HA
_geom_hbond_distance_DA
_geom_hbond_angle_DHA
_geom_hbond_publ_flag
C7 H6 O1 4_566 1.00(3) 2.29(3) 3.213(3) 153(2) yes
O2 H7 N2 . 0.894(18) 1.81(2) 2.618(2) 149(3) yes
N1 H1 O1 4_566 0.84(3) 2.66(3) 3.402(3) 148(2) yes
C14 H11 O3 3_665 1.00(3) 2.41(3) 3.264(5) 142(2) yes

loop_
_geom_torsion_atom_site_label_1
_geom_torsion_atom_site_label_2
_geom_torsion_atom_site_label_3
_geom_torsion_atom_site_label_4
_geom_torsion
_geom_torsion_publ_flag
C1 N1 N2 C7 178.7(2) ?
N2 N1 C1 O1 2.5(4) ?
N2 N1 C1 C2 -177.2(2) y
C6 N3 C2 C3 -0.2(4) ?
C6 N3 C2 C1 179.5(2) ?
O1 C1 C2 N3 -174.8(2) ?
N1 C1 C2 N3 4.8(3) ?
O1 C1 C2 C3 4.8(4) ?
N1 C1 C2 C3 -175.5(2) ?
N3 C2 C3 C4 -0.1(4) ?
C1 C2 C3 C4 -179.7(2) ?
C2 C3 C4 C5 0.5(4) ?
C3 C4 C5 C6 -0.8(4) ?
C2 N3 C6 C5 -0.1(4) ?
C4 C5 C6 N3 0.5(5) ?
N1 N2 C7 C8 -177.3(2) y
N2 C7 C8 C9 -0.9(4) ?
N2 C7 C8 C13 177.4(2) ?
C13 C8 C9 O2 178.9(2) ?
C7 C8 C9 O2 -2.8(4) ?
C13 C8 C9 C10 0.3(4) ?
C7 C8 C9 C10 178.6(2) ?
C14 O3 C10 C11 8.1(4) ?
C14 O3 C10 C9 -171.8(3) ?
O2 C9 C10 C11 178.8(2) ?
C8 C9 C10 C11 -2.5(4) ?
O2 C9 C10 O3 -1.2(3) ?
C8 C9 C10 O3 177.4(2) ?
O3 C10 C11 C12 -177.6(3) ?
C9 C10 C11 C12 2.4(4) ?
C10 C11 C12 C13 0.1(5) ?
C11 C12 C13 C8 -2.3(5) ?
C9 C8 C13 C12 2.1(4) ?
C7 C8 C13 C12 -176.2(3) ?

loop_
_cod_related_entry_id
_cod_related_entry_database
_cod_related_entry_code
1 ChemSpider 17756215
